data_7062837
loop_
_publ_author_name
'Barman, Souvik'
'Bag, Jayanta'
'Das, Dhiraj'
'Pal, Kuntal'

_publ_section_title
;
 Highly selective solvent free catalysis of CO2 and CS2 fixation under
 mild conditions using electronically varied zinc complexes
;
_journal_issue 45
_journal_name_full 'New Journal of Chemistry'
_journal_page_first 20952
_journal_page_last 20965
_journal_paper_doi 10.1039/D3NJ04231F
_journal_volume 47
_journal_year 2023
_chemical_formula_moiety 'C20 H18 N6 O2 Zn'
_chemical_formula_sum 'C20 H18 N6 O2 Zn'
_chemical_formula_weight 439.77
_space_group_crystal_system triclinic
_space_group_IT_number 2
_space_group_name_Hall '-P 1'
_space_group_name_H-M_alt 'P -1'
_atom_sites_solution_hydrogens geom
_atom_sites_solution_primary heavy
_audit_block_doi 10.5517/ccdc.csd.cc2g32xl
_audit_creation_date 2023-10-09
_audit_creation_method
;
Olex2 1.3-alpha
(compiled 2020.11.12 svn.r5f609507 for OlexSys, GUI svn.r6408)
;
_audit_update_record
;
2023-10-09 deposited with the CCDC.	2023-10-24 downloaded from the CCDC.
;
_cell_angle_alpha 109.988(4)
_cell_angle_beta 101.284(4)
_cell_angle_gamma 101.409(4)
_cell_formula_units_Z 2
_cell_length_a 9.322(2)
_cell_length_b 10.874(3)
_cell_length_c 11.037(3)
_cell_measurement_reflns_used 7685
_cell_measurement_temperature 273.15
_cell_measurement_theta_max 26.14
_cell_measurement_theta_min 2.62
_cell_volume 987.6(4)
_computing_cell_refinement 'SAINT V8.38A (Bruker, 2018)'
_computing_data_reduction 'SAINT V8.38A (Bruker, 2018)'
_computing_molecular_graphics 'Olex2 1.3-alpha (Dolomanov et al., 2009)'
_computing_publication_material 'Olex2 1.3-alpha (Dolomanov et al., 2009)'
_computing_structure_refinement 'XL  (Sheldrick, 2008)'
_computing_structure_solution 'SIR97  (Burla et al.,  2007)'
_diffrn_ambient_temperature 273.15
_diffrn_measured_fraction_theta_full 0.998
_diffrn_measured_fraction_theta_max 0.992
_diffrn_measurement_device_type 'Bruker APEX-II CCD'
_diffrn_measurement_method '\f and \w scans'
_diffrn_radiation_type MoK\a
_diffrn_radiation_wavelength 0.71073
_diffrn_reflns_av_R_equivalents 0.0417
_diffrn_reflns_av_unetI/netI 0.0343
_diffrn_reflns_Laue_measured_fraction_full 0.998
_diffrn_reflns_Laue_measured_fraction_max 0.992
_diffrn_reflns_limit_h_max 11
_diffrn_reflns_limit_h_min -11
_diffrn_reflns_limit_k_max 13
_diffrn_reflns_limit_k_min -13
_diffrn_reflns_limit_l_max 14
_diffrn_reflns_limit_l_min -14
_diffrn_reflns_number 20154
_diffrn_reflns_point_group_measured_fraction_full 0.998
_diffrn_reflns_point_group_measured_fraction_max 0.992
_diffrn_reflns_theta_full 25.242
_diffrn_reflns_theta_max 27.193
_diffrn_reflns_theta_min 2.049
_diffrn_source_current 30.0
_diffrn_source_power 1.35
_diffrn_source_voltage 45.0
_diffrn_standards_number 0
_exptl_absorpt_coefficient_mu 1.272
_exptl_absorpt_correction_T_max 0.7455
_exptl_absorpt_correction_T_min 0.5751
_exptl_absorpt_correction_type multi-scan
_exptl_absorpt_process_details
;
SADABS-2016/2 (Bruker,2016/2) was used for absorption correction.
wR2(int) was 0.1027 before and 0.0487 after correction.
The Ratio of minimum to maximum transmission is 0.7714.
The \l/2 correction factor is Not present.
;
_exptl_crystal_colour red
_exptl_crystal_colour_primary red
_exptl_crystal_density_diffrn 1.479
_exptl_crystal_description Block
_exptl_crystal_F_000 452
_exptl_crystal_size_max 0.22
_exptl_crystal_size_mid 0.15
_exptl_crystal_size_min 0.11
_refine_diff_density_max 0.654
_refine_diff_density_min -0.355
_refine_diff_density_rms 0.053
_refine_ls_extinction_method none
_refine_ls_goodness_of_fit_ref 1.031
_refine_ls_hydrogen_treatment constr
_refine_ls_matrix_type full
_refine_ls_number_parameters 264
_refine_ls_number_reflns 4347
_refine_ls_number_restraints 0
_refine_ls_restrained_S_all 1.031
_refine_ls_R_factor_all 0.0460
_refine_ls_R_factor_gt 0.0327
_refine_ls_shift/su_max 0.001
_refine_ls_shift/su_mean 0.000
_refine_ls_structure_factor_coef Fsqd
_refine_ls_weighting_details 'w=1/[\s^2^(Fo^2^)+(0.0333P)^2^+0.5636P] where P=(Fo^2^+2Fc^2^)/3'
_refine_ls_weighting_scheme calc
_refine_ls_wR_factor_gt 0.0761
_refine_ls_wR_factor_ref 0.0830
_reflns_Friedel_coverage 0.000
_reflns_number_gt 3604
_reflns_number_total 4347
_reflns_threshold_expression 'I > 2\s(I)'
_cod_data_source_file d3nj04231f2.cif
_cod_data_source_block 2H
_cod_depositor_comments 'Adding full bibliography for 7062834--7062837.cif.'
_cod_original_cell_volume 987.7(4)
_cod_database_code 7062837
_shelx_shelxl_version_number 2016/6
_shelx_space_group_comment
;
The symmetry employed for this shelxl refinement is uniquely defined
by the following loop, which should always be used as a source of
symmetry information in preference to the above space-group names.
They are only intended as comments.
;
_olex2_refinement_description
;
1. Fixed Uiso
 At 1.2 times of:
  All C(H) groups, All C(H,H) groups
 At 1.5 times of:
  All C(H,H,H) groups
2.a Secondary CH2 refined with riding coordinates:
 C12(H12A,H12B)
2.b Aromatic/amide H refined with riding coordinates:
 C2(H2), C3(H3), C4(H4), C5(H5), C7(H7), C14(H14), C15(H15), C16(H16),
 C17(H17), C18(H18)
2.c Idealised Me refined as rotating group:
 C19(H19A,H19B,H19C), C20(H20A,H20B,H20C)
;
_olex2_submission_special_instructions 'No special instructions were received'

loop_
_space_group_symop_operation_xyz
'x, y, z'
'-x, -y, -z'

loop_
_atom_site_label
_atom_site_type_symbol
_atom_site_fract_x
_atom_site_fract_y
_atom_site_fract_z
_atom_site_U_iso_or_equiv
_atom_site_adp_type
_atom_site_occupancy
_atom_site_site_symmetry_order
_atom_site_calc_flag
_atom_site_refinement_flags_posn
_atom_site_refinement_flags_adp
_atom_site_refinement_flags_occupancy
_atom_site_disorder_assembly
_atom_site_disorder_group
Zn1 Zn 0.38650(3) 0.56433(3) 0.34205(2) 0.03467(9) Uani 1 1 d . . . . .
O1 O 0.46329(19) 0.44898(17) 0.21189(17) 0.0478(4) Uani 1 1 d . . . . .
O2 O 0.24039(18) 0.62170(18) 0.21794(16) 0.0460(4) Uani 1 1 d . . . . .
N1 N 0.2439(2) 0.38890(19) 0.34955(19) 0.0373(4) Uani 1 1 d . . . . .
N2 N 0.3496(2) 0.64433(19) 0.52299(18) 0.0395(4) Uani 1 1 d . . . . .
N3 N 0.55194(19) 0.75899(18) 0.43363(18) 0.0349(4) Uani 1 1 d . . . . .
N4 N -0.0030(3) 0.2500(3) 0.5012(3) 0.0655(7) Uani 1 1 d . . . . .
N5 N 0.1716(3) 0.6507(3) 0.7681(2) 0.0637(6) Uani 1 1 d . . . . .
N6 N 0.0177(2) 0.6545(2) 0.13571(18) 0.0420(4) Uani 1 1 d . . . . .
C1 C 0.3999(3) 0.3202(2) 0.1333(2) 0.0426(5) Uani 1 1 d . . . . .
C2 C 0.4588(3) 0.2633(3) 0.0254(3) 0.0579(7) Uani 1 1 d . . . . .
H2 H 0.538684 0.319085 0.012500 0.069 Uiso 1 1 calc R U . . .
C3 C 0.4025(4) 0.1288(4) -0.0608(3) 0.0756(10) Uani 1 1 d . . . . .
H3 H 0.445555 0.094840 -0.129936 0.091 Uiso 1 1 calc R U . . .
C4 C 0.2829(5) 0.0430(3) -0.0467(3) 0.0828(11) Uani 1 1 d . . . . .
H4 H 0.243768 -0.047926 -0.106709 0.099 Uiso 1 1 calc R U . . .
C5 C 0.2225(4) 0.0932(3) 0.0566(3) 0.0641(8) Uani 1 1 d . . . . .
H5 H 0.142676 0.034581 0.066611 0.077 Uiso 1 1 calc R U . . .
C6 C 0.2769(3) 0.2312(2) 0.1488(2) 0.0446(6) Uani 1 1 d . . . . .
C7 C 0.2093(3) 0.2676(2) 0.2573(2) 0.0443(6) Uani 1 1 d . . . . .
H7 H 0.135367 0.199111 0.261481 0.053 Uiso 1 1 calc R U . . .
C8 C 0.1899(2) 0.4246(2) 0.4615(2) 0.0380(5) Uani 1 1 d . . . . .
C9 C 0.0834(3) 0.3293(3) 0.4851(3) 0.0448(6) Uani 1 1 d . . . . .
C10 C 0.2519(2) 0.5606(2) 0.5506(2) 0.0357(5) Uani 1 1 d . . . . .
C11 C 0.2070(3) 0.6087(3) 0.6733(2) 0.0426(5) Uani 1 1 d . . . . .
C12 C 0.4233(3) 0.7850(2) 0.6087(2) 0.0392(5) Uani 1 1 d . . . . .
H12A H 0.469777 0.793677 0.698985 0.047 Uiso 1 1 calc R U . . .
H12B H 0.348978 0.836376 0.612997 0.047 Uiso 1 1 calc R U . . .
C13 C 0.5443(2) 0.8406(2) 0.5522(2) 0.0341(4) Uani 1 1 d . . . . .
C14 C 0.6412(3) 0.9719(3) 0.6195(3) 0.0488(6) Uani 1 1 d . . . . .
H14 H 0.635057 1.027786 0.702408 0.059 Uiso 1 1 calc R U . . .
C15 C 0.7471(3) 1.0190(3) 0.5625(3) 0.0563(7) Uani 1 1 d . . . . .
H15 H 0.813331 1.107088 0.606793 0.068 Uiso 1 1 calc R U . . .
C16 C 0.7542(3) 0.9357(3) 0.4406(3) 0.0540(7) Uani 1 1 d . . . . .
H16 H 0.824718 0.965953 0.400425 0.065 Uiso 1 1 calc R U . . .
C17 C 0.6555(3) 0.8068(3) 0.3788(3) 0.0467(6) Uani 1 1 d . . . . .
H17 H 0.660105 0.749818 0.295672 0.056 Uiso 1 1 calc R U . . .
C18 C 0.1051(3) 0.6106(2) 0.2099(2) 0.0395(5) Uani 1 1 d . . . . .
H18 H 0.061464 0.568337 0.259658 0.047 Uiso 1 1 calc R U . . .
C19 C 0.0787(4) 0.7232(3) 0.0580(3) 0.0655(8) Uani 1 1 d . . . . .
H19A H 0.083576 0.818049 0.096618 0.098 Uiso 1 1 calc R U . . .
H19B H 0.013739 0.682421 -0.032928 0.098 Uiso 1 1 calc R U . . .
H19C H 0.179358 0.714730 0.058419 0.098 Uiso 1 1 calc R U . . .
C20 C -0.1434(3) 0.6369(4) 0.1283(3) 0.0771(10) Uani 1 1 d . . . . .
H20A H -0.168602 0.596084 0.188809 0.116 Uiso 1 1 calc R U . . .
H20B H -0.204661 0.578801 0.038104 0.116 Uiso 1 1 calc R U . . .
H20C H -0.162874 0.724353 0.153137 0.116 Uiso 1 1 calc R U . . .

loop_
_atom_site_aniso_label
_atom_site_aniso_U_11
_atom_site_aniso_U_22
_atom_site_aniso_U_33
_atom_site_aniso_U_23
_atom_site_aniso_U_13
_atom_site_aniso_U_12
Zn1 0.03695(14) 0.03577(15) 0.03415(14) 0.01621(11) 0.01328(10) 0.00924(10)
O1 0.0502(9) 0.0430(10) 0.0482(10) 0.0108(8) 0.0230(8) 0.0131(8)
O2 0.0412(9) 0.0622(11) 0.0460(9) 0.0330(9) 0.0120(7) 0.0184(8)
N1 0.0381(10) 0.0361(10) 0.0414(10) 0.0208(9) 0.0109(8) 0.0094(8)
N2 0.0429(10) 0.0398(11) 0.0357(10) 0.0167(8) 0.0167(8) 0.0031(8)
N3 0.0352(9) 0.0338(10) 0.0393(10) 0.0172(8) 0.0136(8) 0.0096(8)
N4 0.0595(14) 0.0641(15) 0.0881(18) 0.0484(14) 0.0297(13) 0.0086(12)
N5 0.0641(15) 0.0884(18) 0.0472(13) 0.0314(13) 0.0291(12) 0.0190(13)
N6 0.0484(11) 0.0536(12) 0.0326(10) 0.0203(9) 0.0139(8) 0.0246(9)
C1 0.0452(13) 0.0456(14) 0.0358(12) 0.0134(11) 0.0052(10) 0.0219(11)
C2 0.0596(16) 0.0651(18) 0.0467(15) 0.0135(13) 0.0143(12) 0.0296(14)
C3 0.091(2) 0.074(2) 0.0537(18) 0.0047(16) 0.0204(17) 0.044(2)
C4 0.104(3) 0.0493(19) 0.067(2) -0.0052(16) 0.0086(19) 0.0286(19)
C5 0.0752(19) 0.0411(15) 0.0615(18) 0.0117(13) 0.0057(15) 0.0152(14)
C6 0.0509(14) 0.0370(13) 0.0427(13) 0.0145(11) 0.0026(11) 0.0186(11)
C7 0.0431(13) 0.0393(13) 0.0515(14) 0.0246(12) 0.0068(11) 0.0088(10)
C8 0.0338(11) 0.0432(13) 0.0444(12) 0.0273(11) 0.0127(9) 0.0071(9)
C9 0.0403(12) 0.0508(15) 0.0541(14) 0.0329(12) 0.0156(11) 0.0121(11)
C10 0.0317(10) 0.0478(13) 0.0356(11) 0.0244(10) 0.0117(9) 0.0124(9)
C11 0.0373(12) 0.0565(15) 0.0425(13) 0.0300(12) 0.0140(10) 0.0100(11)
C12 0.0433(12) 0.0420(13) 0.0320(11) 0.0153(10) 0.0124(9) 0.0088(10)
C13 0.0344(10) 0.0349(11) 0.0350(11) 0.0170(9) 0.0083(9) 0.0105(9)
C14 0.0552(14) 0.0377(13) 0.0439(13) 0.0112(11) 0.0107(11) 0.0049(11)
C15 0.0532(15) 0.0387(14) 0.0661(18) 0.0196(13) 0.0116(13) -0.0028(11)
C16 0.0486(14) 0.0491(15) 0.0724(18) 0.0311(14) 0.0287(13) 0.0073(12)
C17 0.0472(13) 0.0453(14) 0.0534(14) 0.0208(12) 0.0272(11) 0.0111(11)
C18 0.0483(13) 0.0455(13) 0.0314(11) 0.0183(10) 0.0157(10) 0.0177(11)
C19 0.0749(19) 0.073(2) 0.0615(18) 0.0462(16) 0.0125(15) 0.0201(16)
C20 0.0611(18) 0.131(3) 0.072(2) 0.059(2) 0.0297(16) 0.054(2)

loop_
_atom_type_symbol
_atom_type_description
_atom_type_scat_dispersion_real
_atom_type_scat_dispersion_imag
_atom_type_scat_source
C C 0.0033 0.0016 'International Tables Vol C Tables 4.2.6.8 and 6.1.1.4'
H H 0.0000 0.0000 'International Tables Vol C Tables 4.2.6.8 and 6.1.1.4'
N N 0.0061 0.0033 'International Tables Vol C Tables 4.2.6.8 and 6.1.1.4'
O O 0.0106 0.0060 'International Tables Vol C Tables 4.2.6.8 and 6.1.1.4'
Zn Zn 0.2839 1.4301 'International Tables Vol C Tables 4.2.6.8 and 6.1.1.4'

loop_
_geom_angle_atom_site_label_1
_geom_angle_atom_site_label_2
_geom_angle_atom_site_label_3
_geom_angle
_geom_angle_site_symmetry_1
_geom_angle_site_symmetry_3
_geom_angle_publ_flag
O1 Zn1 O2 99.95(7) . . ?
O1 Zn1 N1 90.33(7) . . ?
O1 Zn1 N2 155.19(8) . . ?
O1 Zn1 N3 106.48(7) . . ?
O2 Zn1 N1 104.21(7) . . ?
O2 Zn1 N3 94.24(7) . . ?
N2 Zn1 O2 104.20(7) . . ?
N2 Zn1 N1 78.42(7) . . ?
N2 Zn1 N3 77.48(7) . . ?
N3 Zn1 N1 152.58(7) . . ?
C1 O1 Zn1 127.59(16) . . ?
C18 O2 Zn1 125.81(15) . . ?
C7 N1 Zn1 123.13(16) . . ?
C7 N1 C8 125.7(2) . . ?
C8 N1 Zn1 111.12(14) . . ?
C10 N2 Zn1 115.33(15) . . ?
C10 N2 C12 124.66(19) . . ?
C12 N2 Zn1 119.95(13) . . ?
C13 N3 Zn1 115.44(14) . . ?
C13 N3 C17 118.9(2) . . ?
C17 N3 Zn1 125.57(16) . . ?
C18 N6 C19 120.7(2) . . ?
C18 N6 C20 122.1(2) . . ?
C19 N6 C20 117.2(2) . . ?
O1 C1 C2 117.7(2) . . ?
O1 C1 C6 125.3(2) . . ?
C2 C1 C6 117.0(2) . . ?
C1 C2 H2 118.9 . . ?
C3 C2 C1 122.2(3) . . ?
C3 C2 H2 118.9 . . ?
C2 C3 H3 119.6 . . ?
C2 C3 C4 120.8(3) . . ?
C4 C3 H3 119.6 . . ?
C3 C4 H4 120.4 . . ?
C5 C4 C3 119.1(3) . . ?
C5 C4 H4 120.4 . . ?
C4 C5 H5 118.8 . . ?
C4 C5 C6 122.3(3) . . ?
C6 C5 H5 118.8 . . ?
C1 C6 C7 125.1(2) . . ?
C5 C6 C1 118.5(3) . . ?
C5 C6 C7 116.3(3) . . ?
N1 C7 C6 124.6(2) . . ?
N1 C7 H7 117.7 . . ?
C6 C7 H7 117.7 . . ?
N1 C8 C9 122.7(2) . . ?
N1 C8 C10 114.61(18) . . ?
C10 C8 C9 122.7(2) . . ?
N4 C9 C8 178.4(3) . . ?
N2 C10 C8 119.9(2) . . ?
N2 C10 C11 120.6(2) . . ?
C8 C10 C11 119.5(2) . . ?
N5 C11 C10 177.3(3) . . ?
N2 C12 H12A 110.0 . . ?
N2 C12 H12B 110.0 . . ?
N2 C12 C13 108.59(18) . . ?
H12A C12 H12B 108.4 . . ?
C13 C12 H12A 110.0 . . ?
C13 C12 H12B 110.0 . . ?
N3 C13 C12 117.47(19) . . ?
N3 C13 C14 121.1(2) . . ?
C14 C13 C12 121.4(2) . . ?
C13 C14 H14 120.3 . . ?
C15 C14 C13 119.3(2) . . ?
C15 C14 H14 120.3 . . ?
C14 C15 H15 120.2 . . ?
C16 C15 C14 119.5(2) . . ?
C16 C15 H15 120.2 . . ?
C15 C16 H16 120.7 . . ?
C15 C16 C17 118.6(2) . . ?
C17 C16 H16 120.7 . . ?
N3 C17 C16 122.6(2) . . ?
N3 C17 H17 118.7 . . ?
C16 C17 H17 118.7 . . ?
O2 C18 N6 124.3(2) . . ?
O2 C18 H18 117.8 . . ?
N6 C18 H18 117.8 . . ?
N6 C19 H19A 109.5 . . ?
N6 C19 H19B 109.5 . . ?
N6 C19 H19C 109.5 . . ?
H19A C19 H19B 109.5 . . ?
H19A C19 H19C 109.5 . . ?
H19B C19 H19C 109.5 . . ?
N6 C20 H20A 109.5 . . ?
N6 C20 H20B 109.5 . . ?
N6 C20 H20C 109.5 . . ?
H20A C20 H20B 109.5 . . ?
H20A C20 H20C 109.5 . . ?
H20B C20 H20C 109.5 . . ?

loop_
_geom_bond_atom_site_label_1
_geom_bond_atom_site_label_2
_geom_bond_distance
_geom_bond_site_symmetry_2
_geom_bond_publ_flag
Zn1 O1 1.9171(16) . ?
Zn1 O2 2.0763(15) . ?
Zn1 N1 2.1356(18) . ?
Zn1 N2 2.0155(19) . ?
Zn1 N3 2.1252(18) . ?
O1 C1 1.305(3) . ?
O2 C18 1.225(3) . ?
N1 C7 1.290(3) . ?
N1 C8 1.387(3) . ?
N2 C10 1.313(3) . ?
N2 C12 1.431(3) . ?
N3 C13 1.331(3) . ?
N3 C17 1.347(3) . ?
N4 C9 1.144(3) . ?
N5 C11 1.133(3) . ?
N6 C18 1.312(3) . ?
N6 C19 1.441(3) . ?
N6 C20 1.458(3) . ?
C1 C2 1.411(3) . ?
C1 C6 1.426(4) . ?
C2 H2 0.9300 . ?
C2 C3 1.367(4) . ?
C3 H3 0.9300 . ?
C3 C4 1.376(5) . ?
C4 H4 0.9300 . ?
C4 C5 1.365(5) . ?
C5 H5 0.9300 . ?
C5 C6 1.413(4) . ?
C6 C7 1.434(4) . ?
C7 H7 0.9300 . ?
C8 C9 1.416(3) . ?
C8 C10 1.390(3) . ?
C10 C11 1.451(3) . ?
C12 H12A 0.9700 . ?
C12 H12B 0.9700 . ?
C12 C13 1.513(3) . ?
C13 C14 1.382(3) . ?
C14 H14 0.9300 . ?
C14 C15 1.377(4) . ?
C15 H15 0.9300 . ?
C15 C16 1.364(4) . ?
C16 H16 0.9300 . ?
C16 C17 1.366(4) . ?
C17 H17 0.9300 . ?
C18 H18 0.9300 . ?
C19 H19A 0.9600 . ?
C19 H19B 0.9600 . ?
C19 H19C 0.9600 . ?
C20 H20A 0.9600 . ?
C20 H20B 0.9600 . ?
C20 H20C 0.9600 . ?

loop_
_geom_torsion_atom_site_label_1
_geom_torsion_atom_site_label_2
_geom_torsion_atom_site_label_3
_geom_torsion_atom_site_label_4
_geom_torsion
_geom_torsion_site_symmetry_1
_geom_torsion_site_symmetry_2
_geom_torsion_site_symmetry_3
_geom_torsion_site_symmetry_4
_geom_torsion_publ_flag
Zn1 O1 C1 C2 166.40(17) . . . . ?
Zn1 O1 C1 C6 -14.6(3) . . . . ?
Zn1 O2 C18 N6 176.20(16) . . . . ?
Zn1 N1 C7 C6 8.9(3) . . . . ?
Zn1 N1 C8 C9 174.97(17) . . . . ?
Zn1 N1 C8 C10 -6.8(2) . . . . ?
Zn1 N2 C10 C8 4.2(3) . . . . ?
Zn1 N2 C10 C11 -175.35(15) . . . . ?
Zn1 N2 C12 C13 -11.3(2) . . . . ?
Zn1 N3 C13 C12 1.4(2) . . . . ?
Zn1 N3 C13 C14 -177.29(17) . . . . ?
Zn1 N3 C17 C16 176.84(19) . . . . ?
O1 C1 C2 C3 178.6(3) . . . . ?
O1 C1 C6 C5 -178.8(2) . . . . ?
O1 C1 C6 C7 -3.5(4) . . . . ?
N1 C8 C10 N2 2.1(3) . . . . ?
N1 C8 C10 C11 -178.34(18) . . . . ?
N2 C12 C13 N3 5.9(3) . . . . ?
N2 C12 C13 C14 -175.4(2) . . . . ?
N3 C13 C14 C15 0.3(4) . . . . ?
C1 C2 C3 C4 1.0(5) . . . . ?
C1 C6 C7 N1 5.4(4) . . . . ?
C2 C1 C6 C5 0.1(3) . . . . ?
C2 C1 C6 C7 175.4(2) . . . . ?
C2 C3 C4 C5 -1.2(5) . . . . ?
C3 C4 C5 C6 1.0(5) . . . . ?
C4 C5 C6 C1 -0.4(4) . . . . ?
C4 C5 C6 C7 -176.1(3) . . . . ?
C5 C6 C7 N1 -179.2(2) . . . . ?
C6 C1 C2 C3 -0.4(4) . . . . ?
C7 N1 C8 C9 -2.2(3) . . . . ?
C7 N1 C8 C10 176.1(2) . . . . ?
C8 N1 C7 C6 -174.3(2) . . . . ?
C9 C8 C10 N2 -179.7(2) . . . . ?
C9 C8 C10 C11 -0.1(3) . . . . ?
C10 N2 C12 C13 171.5(2) . . . . ?
C12 N2 C10 C8 -178.4(2) . . . . ?
C12 N2 C10 C11 2.0(3) . . . . ?
C12 C13 C14 C15 -178.4(2) . . . . ?
C13 N3 C17 C16 0.5(4) . . . . ?
C13 C14 C15 C16 0.2(4) . . . . ?
C14 C15 C16 C17 -0.3(4) . . . . ?
C15 C16 C17 N3 -0.1(4) . . . . ?
C17 N3 C13 C12 178.1(2) . . . . ?
C17 N3 C13 C14 -0.6(3) . . . . ?
C19 N6 C18 O2 -1.1(4) . . . . ?
C20 N6 C18 O2 179.1(3) . . . . ?
